data_2013498
loop_
_publ_author_name
'\<Cejka, Jan'
'Kratochv\'il, Bohumil'
'C\'isa\<rov\'a, Ivana'
'Jegorov, Alexandr'

_publ_section_title
;
 Simvastatin
;
_journal_issue 8
_journal_name_full 'Acta Crystallographica Section C'
_journal_page_first o428
_journal_page_last o430
_journal_paper_doi 10.1107/S0108270103012514
_journal_volume 59
_journal_year 2003
_chemical_formula_iupac 'C25 H38 O5'
_chemical_formula_moiety 'C25 H38 O5'
_chemical_formula_sum 'C25 H38 O5'
_chemical_formula_weight 418.57
_chemical_name_systematic
;
(1S,3R,7S,8S,8aR)-3,7-dimethyl-8-{2-[(2R,4R)-4-hydroxy-6-oxo-3,4,5,6-
tetrahydro-2H-pyran-2-yl]ethyl}-1,2,3,7,8,8a-hexahydronaphthalin-1-yl
2,2-dimethylbutanoate
;
_space_group_IT_number 19
_symmetry_cell_setting orthorhombic
_symmetry_space_group_name_Hall 'P 2ac 2ab'
_symmetry_space_group_name_H-M 'P 21 21 21'
_atom_sites_solution_hydrogens geom
_atom_sites_solution_primary direct
_cell_angle_alpha 90
_cell_angle_beta 90
_cell_angle_gamma 90
_cell_formula_units_Z 4
_cell_length_a 6.1283(3)
_cell_length_b 17.2964(7)
_cell_length_c 22.4659(6)
_cell_measurement_reflns_used 10477
_cell_measurement_temperature 293
_cell_measurement_theta_max 25
_cell_measurement_theta_min 1
_cell_volume 2381.33(16)
_computing_cell_refinement
;
 Denzo/Scalepack (Otwinowski & Minor, 1996)
;
_computing_data_collection
;
 COLLECT (Nonius BV, 1997)
;
_computing_data_reduction
;
 Denzo/Scalepack (Otwinowski & Minor, 1996)
;
_computing_molecular_graphics
;
 ORTEP3 (Farrugia, 1997)
;
_computing_publication_material
;
 CRYSTALS (Watkin et al 2001)
;
_computing_structure_refinement
;
 CRYSTALS (Watkin et al 2001)
;
_computing_structure_solution
;
 SIR92 (Altomare et al, 1994)
;
_diffrn_ambient_temperature 293
_diffrn_measured_fraction_theta_full 0.991
_diffrn_measured_fraction_theta_max 0.990
_diffrn_measurement_device_type
;
Enraf Nonius Kappa CCD
;
_diffrn_measurement_method '\f & \w scans'
_diffrn_radiation_monochromator graphite
_diffrn_radiation_type 'Mo K\a'
_diffrn_radiation_wavelength 0.71073
_diffrn_reflns_av_R_equivalents 0.03
_diffrn_reflns_limit_h_max 7
_diffrn_reflns_limit_h_min -7
_diffrn_reflns_limit_k_max 21
_diffrn_reflns_limit_k_min -21
_diffrn_reflns_limit_l_max 27
_diffrn_reflns_limit_l_min -27
_diffrn_reflns_number 4673
_diffrn_reflns_theta_full 25.895
_diffrn_reflns_theta_max 26.025
_diffrn_reflns_theta_min 3.527
_diffrn_standards_decay_% 0.00
_diffrn_standards_interval_count 0
_diffrn_standards_interval_time 0
_diffrn_standards_number 0
_exptl_absorpt_coefficient_mu 0.080
_exptl_absorpt_correction_type none
_exptl_crystal_colour white
_exptl_crystal_density_diffrn 1.167
_exptl_crystal_density_meas ?
_exptl_crystal_description needle
_exptl_crystal_F_000 912.000
_exptl_crystal_size_max 0.36
_exptl_crystal_size_mid 0.14
_exptl_crystal_size_min 0.08
_refine_diff_density_max 0.44
_refine_diff_density_min -0.28
_refine_ls_extinction_method None
_refine_ls_goodness_of_fit_ref 1.1183
_refine_ls_hydrogen_treatment constr
_refine_ls_matrix_type full
_refine_ls_number_parameters 267
_refine_ls_number_reflns 2281
_refine_ls_R_factor_all 0.0804
_refine_ls_R_factor_gt 0.0715
_refine_ls_shift/su_max 0.000079
_refine_ls_structure_factor_coef F
_refine_ls_weighting_details
;
Method = Prince modified Chebychev polynomial, (Watkin, 1994)
 W = [weight] * [1-(deltaF/6*sigmaF)^2]^2
 2.18 2.29 1.53
;
_refine_ls_weighting_scheme calc
_refine_ls_wR_factor_all 0.0900
_refine_ls_wR_factor_gt 0.0844
_refine_ls_wR_factor_ref 0.0844
_reflns_number_gt 2281
_reflns_number_total 2692
_reflns_threshold_expression I>1.96\s(I)
_cod_data_source_file sk1633.cif
_cod_data_source_block I
_cod_depositor_comments
;
The following automatic conversions were performed:
'_symmetry_cell_setting' value 'Orthorhombic ' changed to 'orthorhombic'
according to '/home/saulius/struct/CIF-dictionaries/cif_core.dic'
dictionary named 'cif_core.dic' version 2.4.1 from 2010-06-29.

Automatic conversion script
Id: cif_fix_enum 1527 2010-12-29 10:47:43Z saulius 

The following automatic conversions were performed:

'_chemical_melting_point' value 'not measured' was changed to '?' -
the value is undefined or not given.

'_symmetry_cell_setting' value
'Orthorhombic ' changed to 'orthorhombic' according to
/home/saulius/struct/CIF-dictionaries/cif_core.dic dictionary named
'cif_core.dic' version 2.4.1 from 2010-06-29.

Automatic conversion script
Id: cif_fix_values 1715 2011-07-08 13:25:40Z adriana 

The following automatic conversions were performed:

'_exptl_crystal_density_meas' value 'not measured' was changed to '?'
- the value is perceived as not measured.

Automatic conversion script
Id: cif_fix_values 3008 2015-01-20 13:52:24Z robertas 
;
_cod_original_sg_symbol_H-M 'P 21 21 21 '
_cod_database_code 2013498
_cod_database_fobs_code 2013498

loop_
_symmetry_equiv_pos_as_xyz
x,y,z
x+1/2,-y+1/2,-z
-x,y+1/2,-z+1/2
-x+1/2,-y,z+1/2

loop_
_atom_site_label
_atom_site_fract_x
_atom_site_fract_y
_atom_site_fract_z
_atom_site_U_iso_or_equiv
_atom_site_adp_type
_atom_site_occupancy
_atom_site_type_symbol
O1 0.5595(5) 0.11553(13) 0.05082(11) 0.0754 Uani 1.0000 O
O2 0.8000(6) 0.16046(19) -0.01074(15) 0.1044 Uani 1.0000 O
O3 0.7347(8) 0.2115(2) 0.17234(16) 0.1212 Uani 1.0000 O
O4 -0.0096(3) -0.12402(11) 0.17925(8) 0.0571 Uani 1.0000 O
O5 0.2245(7) -0.1493(2) 0.25228(13) 0.1049 Uani 1.0000 O
C1 0.6978(5) 0.17134(18) 0.03373(17) 0.0697 Uani 1.0000 C
C2 0.7162(6) 0.24488(19) 0.0688(2) 0.0820 Uani 1.0000 C
C3 0.6028(7) 0.2463(2) 0.12742(16) 0.0756 Uani 1.0000 C
C4 0.3878(6) 0.2037(2) 0.12196(17) 0.0718 Uani 1.0000 C
C5 0.4261(6) 0.12054(17) 0.10414(13) 0.0625 Uani 1.0000 C
C6 0.2180(6) 0.07748(17) 0.08998(15) 0.0663 Uani 1.0000 C
C7 0.2472(5) -0.01037(16) 0.08735(14) 0.0594 Uani 1.0000 C
C8 0.1255(4) -0.16670(15) 0.13711(12) 0.0536 Uani 1.0000 C
C9 0.1025(5) -0.25354(17) 0.14498(16) 0.0663 Uani 1.0000 C
C10 -0.1287(6) -0.2845(2) 0.13494(18) 0.0754 Uani 1.0000 C
C11 -0.2375(5) -0.24305(17) 0.08441(15) 0.0651 Uani 1.0000 C
C12 -0.1623(4) -0.17995(16) 0.05789(13) 0.0562 Uani 1.0000 C
C13 -0.2809(5) -0.1443(2) 0.00835(14) 0.0668 Uani 1.0000 C
C14 -0.2226(6) -0.0792(2) -0.01641(15) 0.0708 Uani 1.0000 C
C15 -0.0320(5) -0.03139(18) 0.00339(13) 0.0619 Uani 1.0000 C
C16 0.0363(5) -0.05243(15) 0.06710(12) 0.0533 Uani 1.0000 C
C17 0.0522(4) -0.14154(16) 0.07523(11) 0.0515 Uani 1.0000 C
C18 0.1550(7) -0.0353(3) -0.04323(16) 0.0811 Uani 1.0000 C
C19 -0.2744(9) -0.2817(3) 0.1906(2) 0.1006 Uani 1.0000 C
C20 0.0649(7) -0.1162(2) 0.23439(15) 0.0728 Uani 1.0000 C
C21 -0.0688(9) -0.0627(3) 0.27170(17) 0.0925 Uani 1.0000 C
C22 -0.187(2) -0.0040(8) 0.2371(5) 0.141(3) Uiso 0.6670 C
C23 -0.332(4) 0.0430(10) 0.2748(7) 0.181(6) Uiso 0.6670 C
C24 0.092(3) -0.0250(10) 0.3166(7) 0.184(5) Uiso 0.6670 C
C25 -0.192(3) -0.1114(8) 0.3151(7) 0.160(4) Uiso 0.6670 C
C32 -0.040(3) -0.0832(13) 0.3384(4) 0.128(6) Uiso 0.3330 C
C33 -0.267(5) -0.078(3) 0.3686(12) 0.25(2) Uiso 0.3330 C
C34 -0.3106(19) -0.0602(18) 0.2513(13) 0.170(10) Uiso 0.3330 C
C35 0.015(7) 0.0194(12) 0.2561(17) 0.210(16) Uiso 0.3330 C
H21 0.8746 0.25465 0.0765 0.1001 Uiso 1.0000 H
H22 0.6555 0.28758 0.0438 0.1001 Uiso 1.0000 H
H31 0.5737 0.3013 0.13881 0.0934 Uiso 1.0000 H
H41 0.3116 0.2049 0.16131 0.0887 Uiso 1.0000 H
H42 0.2948 0.2296 0.09129 0.0887 Uiso 1.0000 H
H51 0.4990 0.09703 0.13961 0.0733 Uiso 1.0000 H
H61 0.1073 0.08982 0.12128 0.0795 Uiso 1.0000 H
H62 0.1636 0.09551 0.05037 0.0795 Uiso 1.0000 H
H71 0.2881 -0.02925 0.12791 0.0710 Uiso 1.0000 H
H72 0.3669 -0.02272 0.05866 0.0710 Uiso 1.0000 H
H81 0.2840 -0.15577 0.14344 0.0643 Uiso 1.0000 H
H91 0.1462 -0.26667 0.18666 0.0780 Uiso 1.0000 H
H92 0.2030 -0.27982 0.11637 0.0780 Uiso 1.0000 H
H101 -0.1101 -0.3402 0.12419 0.0875 Uiso 1.0000 H
H111 -0.3783 -0.26492 0.06950 0.0784 Uiso 1.0000 H
H131 -0.4147 -0.1707 -0.00695 0.0786 Uiso 1.0000 H
H141 -0.3086 -0.0606 -0.05142 0.0854 Uiso 1.0000 H
H151 -0.0749 0.02432 0.00558 0.0750 Uiso 1.0000 H
H161 -0.0818 -0.03389 0.09428 0.0630 Uiso 1.0000 H
H171 0.1704 -0.15893 0.04761 0.0630 Uiso 1.0000 H
H181 0.0968 -0.0206 -0.08325 0.1003 Uiso 1.0000 H
H182 0.2132 -0.0893 -0.04478 0.1003 Uiso 1.0000 H
H183 0.2747 0.0010 -0.03176 0.1003 Uiso 1.0000 H
H191 -0.4225 -0.3024 0.1808 0.1198 Uiso 1.0000 H
H192 -0.2073 -0.3138 0.2228 0.1198 Uiso 1.0000 H
H193 -0.2876 -0.2270 0.2045 0.1198 Uiso 1.0000 H
H221 -0.313 -0.0391 0.2291 0.1554 Uiso 0.6670 H
H222 -0.127 0.0155 0.1985 0.1554 Uiso 0.6670 H
H231 -0.448 0.074 0.2546 0.2198 Uiso 0.6670 H
H232 -0.389 0.023 0.3133 0.2198 Uiso 0.6670 H
H233 -0.203 0.077 0.2827 0.2198 Uiso 0.6670 H
H241 0.008 0.011 0.3427 0.2363 Uiso 0.6670 H
H242 0.154 -0.068 0.3413 0.2363 Uiso 0.6670 H
H243 0.213 0.004 0.2965 0.2363 Uiso 0.6670 H
H251 -0.284 -0.0780 0.3414 0.1740 Uiso 0.6670 H
H252 -0.090 -0.1427 0.3402 0.1740 Uiso 0.6670 H
H253 -0.288 -0.1467 0.2916 0.1740 Uiso 0.6670 H
H321 0.093 -0.0613 0.3579 0.1541 Uiso 0.3330 H
H322 -0.031 -0.1410 0.3383 0.1541 Uiso 0.3330 H
H331 -0.259 -0.097 0.4106 0.3364 Uiso 0.3330 H
H332 -0.276 -0.020 0.3684 0.3364 Uiso 0.3330 H
H333 -0.399 -0.100 0.3488 0.3364 Uiso 0.3330 H
H341 -0.3587 -0.0444 0.2106 0.1811 Uiso 0.3330 H
H342 -0.3959 -0.0307 0.2818 0.1811 Uiso 0.3330 H
H343 -0.3362 -0.1168 0.2568 0.1811 Uiso 0.3330 H
H531 0.7578 0.2515 0.20230 0.2824 Uiso 1.0000 H
H351 0.176 0.0258 0.2616 0.3674 Uiso 0.3330 H
H352 -0.064 0.0512 0.2863 0.3674 Uiso 0.3330 H
H353 -0.027 0.0368 0.2152 0.3674 Uiso 0.3330 H

loop_
_atom_site_aniso_label
_atom_site_aniso_U_11
_atom_site_aniso_U_22
_atom_site_aniso_U_33
_atom_site_aniso_U_12
_atom_site_aniso_U_13
_atom_site_aniso_U_23
O1 0.0729(14) 0.0649(12) 0.0885(14) -0.0053(11) 0.0197(13) -0.0040(10)
O2 0.102(2) 0.0968(19) 0.114(2) 0.0097(18) 0.045(2) 0.0238(16)
O3 0.147(3) 0.108(2) 0.109(2) -0.014(2) -0.061(3) -0.0054(18)
O4 0.0550(10) 0.0635(11) 0.0530(10) -0.0007(8) -0.0036(8) -0.0075(8)
O5 0.109(2) 0.130(2) 0.0757(15) 0.027(2) -0.0298(17) -0.0010(15)
C1 0.0603(16) 0.0630(16) 0.086(2) 0.0082(14) 0.0088(16) 0.0173(15)
C2 0.0639(17) 0.0663(17) 0.116(3) -0.0079(16) -0.0094(19) 0.0156(19)
C3 0.083(2) 0.0618(16) 0.082(2) -0.0055(17) -0.0145(18) -0.0045(15)
C4 0.071(2) 0.0647(16) 0.0795(19) -0.0056(16) 0.0101(17) -0.0084(15)
C5 0.0670(16) 0.0579(14) 0.0626(15) -0.0008(14) 0.0042(13) 0.0051(12)
C6 0.0613(16) 0.0601(15) 0.0775(19) -0.0037(13) 0.0029(15) -0.0018(13)
C7 0.0552(14) 0.0573(13) 0.0658(16) 0.0003(12) -0.0028(13) -0.0020(11)
C8 0.0444(12) 0.0544(13) 0.0620(14) 0.0040(11) -0.0040(10) -0.0026(11)
C9 0.0656(16) 0.0551(14) 0.0782(18) 0.0048(14) -0.0052(15) -0.0011(13)
C10 0.074(2) 0.0591(16) 0.093(2) -0.0078(15) 0.0006(17) 0.0012(16)
C11 0.0549(14) 0.0614(15) 0.0789(18) -0.0072(13) -0.0008(14) -0.0143(13)
C12 0.0466(12) 0.0586(14) 0.0633(15) 0.0020(11) -0.0016(11) -0.0166(11)
C13 0.0535(14) 0.0809(19) 0.0659(16) 0.0002(14) -0.0121(13) -0.0094(15)
C14 0.0627(17) 0.087(2) 0.0623(15) 0.0055(16) -0.0104(14) -0.0074(15)
C15 0.0587(15) 0.0673(17) 0.0597(14) 0.0055(14) -0.0030(13) 0.0023(12)
C16 0.0471(12) 0.0558(13) 0.0570(13) 0.0023(11) 0.0018(11) -0.0024(11)
C17 0.0439(11) 0.0577(13) 0.0529(12) 0.0028(11) -0.0019(11) -0.0050(10)
C18 0.081(2) 0.100(3) 0.0623(17) 0.007(2) 0.0101(17) 0.0060(17)
C19 0.090(3) 0.114(3) 0.098(3) -0.025(3) 0.008(2) 0.021(2)
C20 0.075(2) 0.079(2) 0.0646(17) -0.0108(17) -0.0081(16) -0.0018(14)
C21 0.101(3) 0.108(3) 0.0686(19) -0.002(3) 0.012(2) -0.0203(19)

loop_
_atom_type_symbol
_atom_type_scat_dispersion_real
_atom_type_scat_dispersion_imag
_atom_type_scat_source
'C   ' 0.0033 0.0016 International_Tables_Vol_IV_Table_2.2B
'H   ' 0.0000 0.0000 International_Tables_Vol_IV_Table_2.2B
'N   ' 0.0061 0.0033 International_Tables_Vol_IV_Table_2.2B
'O   ' 0.0106 0.0060 International_Tables_Vol_IV_Table_2.2B

loop_
_geom_angle_atom_site_label_1
_geom_angle_atom_site_label_2
_geom_angle_atom_site_label_3
_geom_angle
_geom_angle_publ_flag
C1 O1 C5 123.3(3) no
C3 O3 H531 105.7 no
C8 O4 C20 117.6(3) no
O1 C1 O2 117.2(3) no
O1 C1 C2 120.5(3) no
O2 C1 C2 122.2(3) no
C1 C2 C3 116.3(3) no
C1 C2 H21 107.86 no
C3 C2 H21 107.3 no
C1 C2 H22 107.6 no
C3 C2 H22 108.1 no
H21 C2 H22 109.466 no
O3 C3 C2 110.7(4) no
O3 C3 C4 110.1(3) no
C2 C3 C4 109.0(3) no
O3 C3 H31 108.8 no
C2 C3 H31 108.99 no
C4 C3 H31 109.16 no
C3 C4 C5 110.5(3) no
C3 C4 H41 108.9 no
C5 C4 H41 109.09 no
C3 C4 H42 109.5 no
C5 C4 H42 109.4 no
H41 C4 H42 109.466 no
O1 C5 C4 111.3(2) no
O1 C5 C6 105.8(2) no
C4 C5 C6 113.2(3) no
O1 C5 H51 112.42 no
C4 C5 H51 104.2 no
C6 C5 H51 110.14 no
C5 C6 C7 113.5(3) no
C5 C6 H61 108.62 no
C7 C6 H61 108.56 no
C5 C6 H62 108.34 no
C7 C6 H62 108.31 no
H61 C6 H62 109.466 no
C6 C7 C16 112.3(2) no
C6 C7 H71 108.56 no
C16 C7 H71 108.86 no
C6 C7 H72 108.83 no
C16 C7 H72 108.79 no
H71 C7 H72 109.468 no
O4 C8 C9 111.9(2) no
O4 C8 C17 106.3(2) no
C9 C8 C17 111.2(2) no
O4 C8 H81 111.30 no
C9 C8 H81 105.10 no
C17 C8 H81 111.23 no
C8 C9 C10 114.5(3) no
C8 C9 H91 107.99 no
C10 C9 H91 107.9 no
C8 C9 H92 108.51 no
C10 C9 H92 108.45 no
H91 C9 H92 109.466 no
C9 C10 C11 110.8(3) no
C9 C10 C19 114.0(3) no
C11 C10 C19 110.0(3) no
C9 C10 H101 105.51 no
C11 C10 H101 109.20 no
C19 C10 H101 107.0 no
C10 C11 C12 125.4(3) no
C10 C11 H111 117.16 no
C12 C11 H111 117.43 no
C11 C12 C13 121.0(3) no
C11 C12 C17 122.9(3) no
C13 C12 C17 116.0(3) no
C12 C13 C14 123.4(3) no
C12 C13 H131 118.37 no
C14 C13 H131 118.2 no
C13 C14 C15 124.2(3) no
C13 C14 H141 117.9 no
C15 C14 H141 117.83 no
C14 C15 C16 111.0(3) no
C14 C15 C18 110.5(3) no
C16 C15 C18 114.7(3) no
C14 C15 H151 109.95 no
C16 C15 H151 104.73 no
C18 C15 H151 105.61 no
C7 C16 C15 112.9(3) no
C7 C16 C17 112.2(2) no
C15 C16 C17 111.2(2) no
C7 C16 H161 105.88 no
C15 C16 H161 107.21 no
C17 C16 H161 106.94 no
C8 C17 C12 111.3(2) no
C8 C17 C16 114.1(2) no
C12 C17 C16 110.4(2) no
C8 C17 H171 105.46 no
C12 C17 H171 109.58 no
C16 C17 H171 105.70 no
C15 C18 H181 109.42 no
C15 C18 H182 109.09 no
H181 C18 H182 109.475 no
C15 C18 H183 109.89 no
H181 C18 H183 109.475 no
H182 C18 H183 109.476 no
C10 C19 H191 109.7 no
C10 C19 H192 109.4 no
H191 C19 H192 109.475 no
C10 C19 H193 109.4 no
H191 C19 H193 109.476 no
H192 C19 H193 109.476 no
O4 C20 O5 122.8(4) no
O4 C20 C21 113.5(3) no
O5 C20 C21 123.6(3) no
C20 C21 C22 113.7(6) no
C20 C21 C24 106.1(8) no
C22 C21 C24 111.4(10) no
C20 C21 C25 107.1(7) no
C22 C21 C25 119.1(10) no
C24 C21 C25 97.6(9) no
C20 C21 C32 109.8(9) no
C22 C21 C32 136.5(10) no
C24 C21 C32 52.9(11) no
C25 C21 C32 45.2(10) no
C20 C21 C34 112.1(12) no
C22 C21 C34 49.8(13) no
C24 C21 C34 141.7(14) no
C25 C21 C34 74.1(12) no
C32 C21 C34 113.5(14) no
C20 C21 C35 105.0(17) no
C22 C21 C35 53.9(16) no
C24 C21 C35 63.4(16) no
C25 C21 C35 146.3(17) no
C32 C21 C35 113.1(16) no
C34 C21 C35 102.9(19) no
C21 C22 C23 112.1(11) no
C21 C22 H221 93.2 no
C23 C22 H221 88.6 no
C21 C22 H222 120.7 no
C23 C22 H222 122.1 no
H221 C22 H222 109.467 no
C22 C23 H231 117.8 no
C22 C23 H232 120.5 no
H231 C23 H232 109.476 no
C22 C23 H233 87.2 no
H231 C23 H233 109.476 no
H232 C23 H233 109.476 no
C21 C24 H241 108.8 no
C21 C24 H242 107.1 no
H241 C24 H242 109.475 no
C21 C24 H243 112.5 no
H241 C24 H243 109.475 no
H242 C24 H243 109.475 no
C21 C25 H251 110.3 no
C21 C25 H252 110.9 no
H251 C25 H252 109.476 no
C21 C25 H253 107.2 no
H251 C25 H253 109.475 no
H252 C25 H253 109.475 no
C21 C32 C33 108.0(9) no
C21 C32 H321 115.4 no
C33 C32 H321 120.9 no
C21 C32 H322 103.5 no
C33 C32 H322 96.6 no
H321 C32 H322 109.467 no
C32 C33 H331 110.5 no
C32 C33 H332 96.3 no
H331 C33 H332 109.476 no
C32 C33 H333 120.5 no
H331 C33 H333 109.476 no
H332 C33 H333 109.476 no
C21 C34 H341 124.0 no
C21 C34 H342 108.2(12) no
H341 C34 H342 109.476 no
C21 C34 H343 94.9(12) no
H341 C34 H343 109.476 no
H342 C34 H343 109.476 no
C21 C35 H351 113.5(17) no
C21 C35 H352 100.9(17) no
H351 C35 H352 109.476 no
C21 C35 H353 113.6(15) no
H351 C35 H353 109.476 no
H352 C35 H353 109.476 no

loop_
_geom_bond_atom_site_label_1
_geom_bond_atom_site_label_2
_geom_bond_site_symmetry_1
_geom_bond_site_symmetry_2
_geom_bond_distance
_geom_bond_publ_flag
O1 C1 . . 1.341(4) no
O1 C5 . . 1.453(4) no
O2 C1 . . 1.194(4) no
O3 C3 . . 1.427(5) no
O3 H531 . . 0.976 no
O4 C8 . . 1.458(3) no
O4 C20 . . 1.327(4) no
O5 C20 . . 1.204(6) no
C1 C2 . . 1.500(5) no
C2 C3 . . 1.490(6) no
C2 H21 . . 1.000 no
C2 H22 . . 1.000 no
C3 C4 . . 1.515(6) no
C3 H31 . . 1.000 no
C4 C5 . . 1.511(4) no
C4 H41 . . 1.000 no
C4 H42 . . 1.000 no
C5 C6 . . 1.511(5) no
C5 H51 . . 1.000 no
C6 C7 . . 1.531(4) no
C6 H61 . . 1.000 no
C6 H62 . . 1.000 no
C7 C16 . . 1.551(4) no
C7 H71 . . 1.000 no
C7 H72 . . 1.000 no
C8 C9 . . 1.519(4) no
C8 C17 . . 1.524(4) no
C8 H81 . . 1.000 no
C9 C10 . . 1.531(5) no
C9 H91 . . 1.000 no
C9 H92 . . 1.000 no
C10 C11 . . 1.499(5) no
C10 C19 . . 1.538(6) no
C10 H101 . . 1.000 no
C11 C12 . . 1.326(4) no
C11 H111 . . 1.000 no
C12 C13 . . 1.465(4) no
C12 C17 . . 1.524(3) no
C13 C14 . . 1.306(5) no
C13 H131 . . 1.000 no
C14 C15 . . 1.499(5) no
C14 H141 . . 1.000 no
C15 C16 . . 1.535(4) no
C15 C18 . . 1.554(5) no
C15 H151 . . 1.000 no
C16 C17 . . 1.555(4) no
C16 H161 . . 1.000 no
C17 H171 . . 1.000 no
C18 H181 . . 1.000 no
C18 H182 . . 1.000 no
C18 H183 . . 1.000 no
C19 H191 . . 1.000 no
C19 H192 . . 1.000 no
C19 H193 . . 1.000 no
C20 C21 . . 1.493(6) no
C21 C22 . . 1.469(14) no
C21 C24 . . 1.553(5) no
C21 C25 . . 1.493(15) no
C21 C32 . . 1.550(5) no
C21 C34 . . 1.551(5) no
C21 C35 . . 1.550(5) no
C22 C23 . . 1.48(2) no
C22 H221 . . 1.000 no
C22 H222 . . 1.000 no
C23 H231 . . 1.000 no
C23 H232 . . 1.000 no
C23 H233 . . 1.000 no
C24 H241 . . 1.000 no
C24 H242 . . 1.000 no
C24 H243 . . 1.000 no
C25 H251 . . 1.000 no
C25 H252 . . 1.000 no
C25 H253 . . 1.000 no
C32 C33 . . 1.550(10) no
C32 H321 . . 1.000 no
C32 H322 . . 1.000 no
C33 H331 . . 1.000 no
C33 H332 . . 1.000 no
C33 H333 . . 1.000 no
C34 H341 . . 1.000 no
C34 H342 . . 1.000 no
C34 H343 . . 1.000 no
C35 H351 . . 1.000 no
C35 H352 . . 1.000 no
C35 H353 . . 1.000 no
